data_4340713
loop_
_publ_author_name
'Le Gal, Yann'
'Roisnel, Thierry'
'Auban-Senzier, Pascale'
'Guizouarn, Thierry'
'Lorcy, Dominique'

_publ_section_title
;
 Hydrogen-bonding interactions in a single-component molecular conductor:
 a hydroxyethyl-substituted radical gold dithiolene complex.
;
_journal_issue 16
_journal_name_full 'Inorganic chemistry'
_journal_page_first 8755
_journal_page_last 8761
_journal_paper_doi 10.1021/ic501437g
_journal_volume 53
_journal_year 2014
_chemical_compound_source 'synthesis as described'
_chemical_formula_moiety 'C10 H10 Au N2 O2 S8, C8 H20 N'
_chemical_formula_sum 'C18 H30 Au N3 O2 S8'
_chemical_formula_weight 773.9
_chemical_name_systematic
;
 ?
;
_space_group_IT_number 15
_symmetry_cell_setting monoclinic
_symmetry_Int_Tables_number 15
_symmetry_space_group_name_Hall '-C 2yc'
_symmetry_space_group_name_H-M 'C 1 2/c 1'
_atom_sites_solution_hydrogens geom
_atom_sites_solution_primary direct
_atom_sites_solution_secondary difmap
_audit_conform_dict_location ftp://ftp.iucr.org/pub/cif_core.dic
_audit_conform_dict_name cif_core.dic
_audit_conform_dict_version 2.3
_audit_creation_date 2012-02-10T09:15:52-00:00
_audit_creation_method 'WinGX routine CIF_UPDATE'
_cell_angle_alpha 90
_cell_angle_beta 97.248(17)
_cell_angle_gamma 90
_cell_formula_units_Z 8
_cell_length_a 37.486(12)
_cell_length_b 7.659(3)
_cell_length_c 19.413(7)
_cell_measurement_reflns_used 434
_cell_measurement_temperature 150(2)
_cell_measurement_theta_max 22.23
_cell_measurement_theta_min 3.22
_cell_measurement_wavelength 0.71073
_cell_volume 5529(3)
_computing_cell_refinement 'Bruker APEX2 (Bruker, 2006)'
_computing_data_collection 'Bruker APEX2 (Bruker, 2006)'
_computing_data_reduction 'Bruker APEX2 (Bruker, 2006)'
_computing_molecular_graphics 'Ortep-3 for Windows (Farrugia, 1997)'
_computing_publication_material
;
           WinGX publication routines (Farrugia, 1999),
           CRYSCAL (T. Roisnel, local program)
;
_computing_structure_refinement 'SHELXL-97 (Sheldrick, 1997)'
_computing_structure_solution 'SIR97 (Altomare et al., 1999)'
_diffrn_ambient_temperature 150(2)
_diffrn_detector 'CCD plate'
_diffrn_measured_fraction_theta_full 0.979
_diffrn_measured_fraction_theta_max 0.979
_diffrn_measurement_device_type 'APEXII, Bruker-AXS'
_diffrn_measurement_method 'CCD rotation images, thin slices'
_diffrn_radiation_monochromator graphite
_diffrn_radiation_probe x-ray
_diffrn_radiation_type MoK\a
_diffrn_radiation_wavelength 0.71073
_diffrn_reflns_av_R_equivalents 0.136
_diffrn_reflns_av_unetI/netI 0.1943
_diffrn_reflns_limit_h_max 48
_diffrn_reflns_limit_h_min -45
_diffrn_reflns_limit_k_max 9
_diffrn_reflns_limit_k_min -9
_diffrn_reflns_limit_l_max 25
_diffrn_reflns_limit_l_min -18
_diffrn_reflns_number 17193
_diffrn_reflns_theta_full 27.45
_diffrn_reflns_theta_max 27.45
_diffrn_reflns_theta_min 2.94
_exptl_absorpt_coefficient_mu 5.948
_exptl_absorpt_correction_T_max 0.888
_exptl_absorpt_correction_T_min 0.627
_exptl_absorpt_correction_type multi-scan
_exptl_absorpt_process_details
;
  [Sheldrick, G.M. (2002). SADABS Bruker AXS Inc., Madison, Wisconsin, USA]
;
_exptl_crystal_colour black
_exptl_crystal_density_diffrn 1.859
_exptl_crystal_density_method 'not measured'
_exptl_crystal_description stick
_exptl_crystal_F_000 3056
_exptl_crystal_size_max 0.24
_exptl_crystal_size_mid 0.02
_exptl_crystal_size_min 0.02
_refine_diff_density_max 8.89
_refine_diff_density_min -2.317
_refine_diff_density_rms 0.358
_refine_ls_extinction_method none
_refine_ls_goodness_of_fit_ref 0.978
_refine_ls_hydrogen_treatment constr
_refine_ls_matrix_type full
_refine_ls_number_parameters 289
_refine_ls_number_reflns 6178
_refine_ls_number_restraints 0
_refine_ls_restrained_S_all 0.978
_refine_ls_R_factor_all 0.1576
_refine_ls_R_factor_gt 0.0835
_refine_ls_shift/su_max 0.001
_refine_ls_shift/su_mean 0
_refine_ls_structure_factor_coef Fsqd
_refine_ls_weighting_details 'calc w=1/[\s^2^(Fo^2^)+(0.0885P)^2^+0.0000P] where P=(Fo^2^+2Fc^2^)/3'
_refine_ls_weighting_scheme calc
_refine_ls_wR_factor_gt 0.1881
_refine_ls_wR_factor_ref 0.2345
_reflns_number_gt 3412
_reflns_number_total 6178
_reflns_threshold_expression >2sigma(I)
_cod_data_source_file ic501437g_si_001.cif
_cod_data_source_block compound5trans
_cod_depositor_comments 'Adding full bibliography for 4340712--4340715.cif.'
_cod_original_formula_sum 'C18 H30 Au1 N3 O2 S8'
_cod_database_code 4340713

loop_
_symmetry_equiv_pos_as_xyz
'x, y, z'
'-x, y, -z+1/2'
'x+1/2, y+1/2, z'
'-x+1/2, y+1/2, -z+1/2'
'-x, -y, -z'
'x, -y, z-1/2'
'-x+1/2, -y+1/2, -z'
'x+1/2, -y+1/2, z-1/2'

loop_
_atom_site_label
_atom_site_type_symbol
_atom_site_fract_x
_atom_site_fract_y
_atom_site_fract_z
_atom_site_U_iso_or_equiv
_atom_site_adp_type
_atom_site_occupancy
_atom_site_symmetry_multiplicity
_atom_site_calc_flag
_atom_site_refinement_flags
Au1 Au 0.622640(14) 0.10528(7) 0.50219(3) 0.0235(2) Uani 1 1 d .
S1 S 0.56359(10) 0.0812(5) 0.5261(2) 0.0301(9) Uani 1 1 d .
S2 S 0.62636(10) 0.4006(5) 0.5362(2) 0.0291(9) Uani 1 1 d .
S3 S 0.56565(10) 0.6165(5) 0.5878(2) 0.0323(9) Uani 1 1 d .
S4 S 0.48977(12) 0.6315(7) 0.6229(3) 0.0500(13) Uani 1 1 d .
N1 N 0.5248(3) 0.3492(15) 0.5757(7) 0.027(3) Uani 1 1 d .
O1 O 0.5187(3) 0.0322(17) 0.6672(7) 0.047(3) Uani 1 1 d .
H1 H 0.5293 -0.0002 0.6337 0.07 Uiso 1 1 calc R
C1 C 0.5572(3) 0.2959(19) 0.5554(8) 0.024(3) Uani 1 1 d .
C2 C 0.5826(4) 0.422(2) 0.5576(8) 0.027(3) Uani 1 1 d .
C3 C 0.5242(4) 0.520(2) 0.5968(8) 0.027(3) Uani 1 1 d .
C4 C 0.4931(4) 0.235(2) 0.5759(9) 0.036(3) Uani 1 1 d .
H4A H 0.4711 0.3039 0.5616 0.043 Uiso 1 1 calc R
H4B H 0.4943 0.1409 0.5412 0.043 Uiso 1 1 calc R
C5 C 0.4904(4) 0.157(2) 0.6425(10) 0.036(3) Uani 1 1 d .
H5A H 0.467 0.0965 0.6402 0.043 Uiso 1 1 calc R
H5B H 0.4905 0.2514 0.6773 0.043 Uiso 1 1 calc R
S11 S 0.68177(10) 0.1274(5) 0.4778(2) 0.0325(10) Uani 1 1 d .
S12 S 0.61872(10) -0.1928(5) 0.4710(2) 0.0302(9) Uani 1 1 d .
S13 S 0.67783(10) -0.4149(5) 0.4161(2) 0.0300(9) Uani 1 1 d .
S14 S 0.75320(11) -0.4293(6) 0.3765(3) 0.0393(11) Uani 1 1 d .
N11 N 0.7189(3) -0.1499(19) 0.4290(7) 0.034(3) Uani 1 1 d .
O11 O 0.7299(3) 0.1664(17) 0.3382(7) 0.049(3) Uani 1 1 d .
H11 H 0.7358 0.2678 0.3517 0.073 Uiso 1 1 calc R
C11 C 0.6878(4) -0.091(2) 0.4515(8) 0.032(4) Uani 1 1 d .
C12 C 0.6629(4) -0.2188(19) 0.4501(7) 0.023(3) Uani 1 1 d .
C13 C 0.7191(4) -0.320(2) 0.4046(8) 0.032(4) Uani 1 1 d .
C14 C 0.7524(4) -0.036(2) 0.4325(8) 0.032(4) Uani 1 1 d .
H14A H 0.7509 0.0569 0.4673 0.038 Uiso 1 1 calc R
H14B H 0.7737 -0.109 0.4487 0.038 Uiso 1 1 calc R
C15 C 0.7577(4) 0.046(2) 0.3642(9) 0.038(4) Uani 1 1 d .
H15A H 0.7811 0.1083 0.3696 0.046 Uiso 1 1 calc R
H15B H 0.759 -0.0475 0.3293 0.046 Uiso 1 1 calc R
N50 N 0.6314(4) 0.9947(19) 0.2418(7) 0.035(3) Uani 1 1 d .
C51 C 0.6182(5) 1.090(2) 0.3027(9) 0.044(4) Uani 1 1 d .
H51A H 0.6371 1.1724 0.3227 0.053 Uiso 1 1 calc R
H51B H 0.6146 1.0039 0.3391 0.053 Uiso 1 1 calc R
C52 C 0.5830(5) 1.193(3) 0.2840(11) 0.066(6) Uani 1 1 d .
H52A H 0.5835 1.2517 0.2394 0.099 Uiso 1 1 calc R
H52B H 0.5806 1.2798 0.3202 0.099 Uiso 1 1 calc R
H52C H 0.5626 1.1121 0.2807 0.099 Uiso 1 1 calc R
C53 C 0.6035(4) 0.860(2) 0.2119(9) 0.041(5) Uani 1 1 d .
H53A H 0.5807 0.9214 0.1964 0.049 Uiso 1 1 calc R
H53B H 0.6118 0.8063 0.1703 0.049 Uiso 1 1 calc R
C54 C 0.5960(5) 0.721(3) 0.2589(11) 0.057(5) Uani 1 1 d .
H54A H 0.6176 0.6484 0.27 0.085 Uiso 1 1 calc R
H54B H 0.5763 0.6482 0.2368 0.085 Uiso 1 1 calc R
H54C H 0.5892 0.7713 0.3018 0.085 Uiso 1 1 calc R
C55 C 0.6664(4) 0.909(2) 0.2695(8) 0.036(4) Uani 1 1 d .
H55A H 0.6619 0.833 0.3088 0.043 Uiso 1 1 calc R
H55B H 0.6832 1.0017 0.2887 0.043 Uiso 1 1 calc R
C56 C 0.6856(4) 0.800(3) 0.2202(10) 0.051(5) Uani 1 1 d .
H56A H 0.6732 0.6878 0.2117 0.076 Uiso 1 1 calc R
H56B H 0.7105 0.7788 0.2408 0.076 Uiso 1 1 calc R
H56C H 0.6856 0.8623 0.1761 0.076 Uiso 1 1 calc R
C57 C 0.6370(5) 1.118(2) 0.1836(9) 0.047(5) Uani 1 1 d .
H57A H 0.6132 1.1635 0.1638 0.057 Uiso 1 1 calc R
H57B H 0.6466 1.0495 0.1467 0.057 Uiso 1 1 calc R
C58 C 0.6620(5) 1.272(3) 0.2018(10) 0.055(5) Uani 1 1 d .
H58A H 0.6513 1.3504 0.2337 0.082 Uiso 1 1 calc R
H58B H 0.6653 1.3363 0.1593 0.082 Uiso 1 1 calc R
H58C H 0.6853 1.2304 0.2241 0.082 Uiso 1 1 calc R

loop_
_atom_site_aniso_label
_atom_site_aniso_U_11
_atom_site_aniso_U_22
_atom_site_aniso_U_33
_atom_site_aniso_U_23
_atom_site_aniso_U_13
_atom_site_aniso_U_12
Au1 0.0239(3) 0.0193(3) 0.0273(3) -0.0011(3) 0.0036(2) 0.0034(3)
S1 0.028(2) 0.019(2) 0.043(2) -0.0092(18) 0.0041(17) -0.0011(15)
S2 0.028(2) 0.0172(18) 0.043(2) -0.0011(18) 0.0078(16) -0.0004(16)
S3 0.0260(19) 0.021(2) 0.050(3) -0.0111(19) 0.0041(17) 0.0043(16)
S4 0.030(2) 0.050(3) 0.072(4) -0.021(3) 0.013(2) 0.008(2)
N1 0.029(7) 0.013(6) 0.039(8) -0.003(5) 0.003(6) -0.003(5)
O1 0.036(7) 0.045(8) 0.062(9) -0.001(7) 0.016(6) 0.002(6)
C1 0.011(7) 0.016(8) 0.045(10) -0.008(7) 0.007(6) 0.002(5)
C2 0.023(8) 0.032(9) 0.028(8) 0.000(7) 0.013(6) 0.002(6)
C3 0.028(8) 0.025(8) 0.030(9) -0.001(7) 0.003(6) 0.010(7)
C4 0.023(5) 0.018(6) 0.067(9) -0.020(6) 0.004(6) 0.000(4)
C5 0.023(5) 0.018(6) 0.067(9) -0.020(6) 0.004(6) 0.000(4)
S11 0.0213(19) 0.030(2) 0.047(3) -0.0025(19) 0.0066(17) 0.0000(16)
S12 0.030(2) 0.018(2) 0.043(2) -0.0073(19) 0.0090(17) 0.0011(16)
S13 0.030(2) 0.022(2) 0.039(2) -0.0056(18) 0.0069(17) 0.0043(16)
S14 0.030(2) 0.030(2) 0.061(3) -0.007(2) 0.015(2) 0.0048(17)
N11 0.022(7) 0.046(9) 0.037(8) 0.005(7) 0.011(6) 0.000(6)
O11 0.038(7) 0.044(8) 0.062(9) -0.003(7) -0.005(6) -0.006(6)
C11 0.048(10) 0.023(9) 0.024(8) -0.003(7) -0.004(7) 0.010(8)
C12 0.019(7) 0.020(8) 0.029(8) 0.000(6) 0.004(6) -0.001(6)
C13 0.038(9) 0.029(9) 0.030(9) 0.001(8) 0.008(7) 0.012(8)
C14 0.028(9) 0.033(9) 0.038(10) -0.004(8) 0.023(7) -0.003(7)
C15 0.009(7) 0.059(12) 0.047(11) 0.006(9) 0.008(7) -0.002(7)
N50 0.034(8) 0.040(9) 0.031(8) 0.006(7) 0.003(6) 0.007(6)
C51 0.058(12) 0.033(10) 0.041(11) -0.014(9) 0.011(9) -0.002(9)
C52 0.060(13) 0.053(14) 0.084(17) -0.027(12) 0.002(11) 0.033(11)
C53 0.025(8) 0.050(12) 0.042(11) -0.015(9) -0.019(7) 0.007(8)
C54 0.060(13) 0.040(12) 0.070(15) -0.005(11) 0.004(11) 0.010(10)
C55 0.028(8) 0.041(10) 0.036(10) 0.003(8) 0.000(7) 0.011(8)
C56 0.037(10) 0.047(12) 0.065(14) 0.015(10) -0.005(9) -0.004(9)
C57 0.043(10) 0.060(13) 0.036(10) 0.020(9) -0.008(8) 0.012(9)
C58 0.054(12) 0.047(13) 0.064(14) 0.017(10) 0.012(10) 0.011(10)

loop_
_atom_type_symbol
_atom_type_description
_atom_type_scat_dispersion_real
_atom_type_scat_dispersion_imag
_atom_type_scat_source
C C 0.0033 0.0016 'International Tables Vol C Tables 4.2.6.8 and 6.1.1.4'
H H 0 0 'International Tables Vol C Tables 4.2.6.8 and 6.1.1.4'
N N 0.0061 0.0033 'International Tables Vol C Tables 4.2.6.8 and 6.1.1.4'
O O 0.0106 0.006 'International Tables Vol C Tables 4.2.6.8 and 6.1.1.4'
S S 0.1246 0.1234 'International Tables Vol C Tables 4.2.6.8 and 6.1.1.4'
Au Au -2.0133 8.8022 'International Tables Vol C Tables 4.2.6.8 and 6.1.1.4'

loop_
_geom_angle_atom_site_label_1
_geom_angle_atom_site_label_2
_geom_angle_atom_site_label_3
_geom_angle
S1 Au1 S11 179.56(14)
S1 Au1 S2 92.55(13)
S11 Au1 S2 87.87(14)
S1 Au1 S12 86.81(13)
S11 Au1 S12 92.76(14)
S2 Au1 S12 178.55(14)
C1 S1 Au1 99.3(5)
C2 S2 Au1 97.5(5)
C3 S3 C2 92.1(7)
C3 N1 C1 114.6(12)
C3 N1 C4 121.3(12)
C1 N1 C4 124.1(12)
C5 O1 H1 109.5
C2 C1 N1 114.8(13)
C2 C1 S1 123.3(11)
N1 C1 S1 121.8(10)
C1 C2 S2 127.3(12)
C1 C2 S3 109.5(10)
S2 C2 S3 123.2(9)
N1 C3 S4 128.3(12)
N1 C3 S3 108.8(10)
S4 C3 S3 122.8(10)
C5 C4 N1 113.4(13)
C5 C4 H4A 108.9
N1 C4 H4A 108.9
C5 C4 H4B 108.9
N1 C4 H4B 108.9
H4A C4 H4B 107.7
C4 C5 O1 115.8(13)
C4 C5 H5A 108.3
O1 C5 H5A 108.3
C4 C5 H5B 108.3
O1 C5 H5B 108.3
H5A C5 H5B 107.4
C11 S11 Au1 98.6(6)
C12 S12 Au1 98.0(5)
C13 S13 C12 91.4(7)
C11 N11 C13 117.4(13)
C11 N11 C14 121.8(14)
C13 N11 C14 120.7(12)
C15 O11 H11 109.5
C12 C11 N11 111.5(14)
C12 C11 S11 125.3(13)
N11 C11 S11 123.2(13)
C11 C12 S13 112.0(11)
C11 C12 S12 125.3(12)
S13 C12 S12 122.4(8)
N11 C13 S14 128.1(13)
N11 C13 S13 107.6(10)
S14 C13 S13 124.1(11)
C15 C14 N11 113.5(13)
C15 C14 H14A 108.9
N11 C14 H14A 108.9
C15 C14 H14B 108.9
N11 C14 H14B 108.9
H14A C14 H14B 107.7
O11 C15 C14 114.0(13)
O11 C15 H15A 108.7
C14 C15 H15A 108.7
O11 C15 H15B 108.7
C14 C15 H15B 108.7
H15A C15 H15B 107.6
C55 N50 C57 110.1(13)
C55 N50 C51 106.6(13)
C57 N50 C51 111.8(14)
C55 N50 C53 111.3(13)
C57 N50 C53 106.9(13)
C51 N50 C53 110.1(13)
N50 C51 C52 114.5(15)
N50 C51 H51A 108.6
C52 C51 H51A 108.6
N50 C51 H51B 108.6
C52 C51 H51B 108.6
H51A C51 H51B 107.6
C51 C52 H52A 109.5
C51 C52 H52B 109.5
H52A C52 H52B 109.5
C51 C52 H52C 109.5
H52A C52 H52C 109.5
H52B C52 H52C 109.5
C54 C53 N50 115.6(14)
C54 C53 H53A 108.4
N50 C53 H53A 108.4
C54 C53 H53B 108.4
N50 C53 H53B 108.4
H53A C53 H53B 107.4
C53 C54 H54A 109.5
C53 C54 H54B 109.5
H54A C54 H54B 109.5
C53 C54 H54C 109.5
H54A C54 H54C 109.5
H54B C54 H54C 109.5
N50 C55 C56 118.4(14)
N50 C55 H55A 107.7
C56 C55 H55A 107.7
N50 C55 H55B 107.7
C56 C55 H55B 107.7
H55A C55 H55B 107.1
C55 C56 H56A 109.5
C55 C56 H56B 109.5
H56A C56 H56B 109.5
C55 C56 H56C 109.5
H56A C56 H56C 109.5
H56B C56 H56C 109.5
N50 C57 C58 116.9(15)
N50 C57 H57A 108.1
C58 C57 H57A 108.1
N50 C57 H57B 108.1
C58 C57 H57B 108.1
H57A C57 H57B 107.3
C57 C58 H58A 109.5
C57 C58 H58B 109.5
H58A C58 H58B 109.5
C57 C58 H58C 109.5
H58A C58 H58C 109.5
H58B C58 H58C 109.5

loop_
_geom_bond_atom_site_label_1
_geom_bond_atom_site_label_2
_geom_bond_distance
Au1 S1 2.325(4)
Au1 S11 2.330(4)
Au1 S2 2.356(4)
Au1 S12 2.361(4)
S1 C1 1.766(14)
S2 C2 1.751(14)
S3 C3 1.750(16)
S3 C2 1.752(15)
S4 C3 1.677(15)
N1 C3 1.373(19)
N1 C1 1.382(17)
N1 C4 1.477(18)
O1 C5 1.461(19)
O1 H1 0.84
C1 C2 1.351(19)
C4 C5 1.44(2)
C4 H4A 0.99
C4 H4B 0.99
C5 H5A 0.99
C5 H5B 0.99
S11 C11 1.769(16)
S12 C12 1.764(14)
S13 C13 1.747(17)
S13 C12 1.760(15)
S14 C13 1.675(15)
N11 C11 1.37(2)
N11 C13 1.39(2)
N11 C14 1.524(19)
O11 C15 1.436(19)
O11 H11 0.84
C11 C12 1.35(2)
C14 C15 1.51(2)
C14 H14A 0.99
C14 H14B 0.99
C15 H15A 0.99
C15 H15B 0.99
N50 C55 1.505(19)
N50 C57 1.50(2)
N50 C51 1.53(2)
N50 C53 1.53(2)
C51 C52 1.54(2)
C51 H51A 0.99
C51 H51B 0.99
C52 H52A 0.98
C52 H52B 0.98
C52 H52C 0.98
C53 C54 1.45(2)
C53 H53A 0.99
C53 H53B 0.99
C54 H54A 0.98
C54 H54B 0.98
C54 H54C 0.98
C55 C56 1.52(2)
C55 H55A 0.99
C55 H55B 0.99
C56 H56A 0.98
C56 H56B 0.98
C56 H56C 0.98
C57 C58 1.52(3)
C57 H57A 0.99
C57 H57B 0.99
C58 H58A 0.98
C58 H58B 0.98
C58 H58C 0.98

loop_
_geom_torsion_atom_site_label_1
_geom_torsion_atom_site_label_2
_geom_torsion_atom_site_label_3
_geom_torsion_atom_site_label_4
_geom_torsion
S11 Au1 S1 C1 -17E1(10)
S2 Au1 S1 C1 -0.3(5)
S12 Au1 S1 C1 178.4(5)
S1 Au1 S2 C2 -0.5(5)
S11 Au1 S2 C2 179.4(5)
S12 Au1 S2 C2 -64(5)
C3 N1 C1 C2 -1.9(19)
C4 N1 C1 C2 178.7(14)
C3 N1 C1 S1 -179.8(11)
C4 N1 C1 S1 1(2)
Au1 S1 C1 C2 1.5(14)
Au1 S1 C1 N1 179.2(11)
N1 C1 C2 S2 179.7(11)
S1 C1 C2 S2 -2(2)
N1 C1 C2 S3 0.9(17)
S1 C1 C2 S3 178.7(9)
Au1 S2 C2 C1 1.8(15)
Au1 S2 C2 S3 -179.6(9)
C3 S3 C2 C1 0.2(12)
C3 S3 C2 S2 -178.7(10)
C1 N1 C3 S4 178.3(12)
C4 N1 C3 S4 -2(2)
C1 N1 C3 S3 1.9(16)
C4 N1 C3 S3 -178.7(12)
C2 S3 C3 N1 -1.2(11)
C2 S3 C3 S4 -177.8(11)
C3 N1 C4 C5 -83.7(17)
C1 N1 C4 C5 95.6(17)
N1 C4 C5 O1 -66.1(17)
S1 Au1 S11 C11 -1E1(2)
S2 Au1 S11 C11 178.4(5)
S12 Au1 S11 C11 -0.3(5)
S1 Au1 S12 C12 -179.0(5)
S11 Au1 S12 C12 1.1(5)
S2 Au1 S12 C12 -115(5)
C13 N11 C11 C12 5(2)
C14 N11 C11 C12 -173.6(13)
C13 N11 C11 S11 -175.0(12)
C14 N11 C11 S11 7(2)
Au1 S11 C11 C12 -1.2(14)
Au1 S11 C11 N11 178.3(12)
N11 C11 C12 S13 -2.9(17)
S11 C11 C12 S13 176.6(9)
N11 C11 C12 S12 -176.8(11)
S11 C11 C12 S12 3(2)
C13 S13 C12 C11 0.7(12)
C13 S13 C12 S12 174.8(10)
Au1 S12 C12 C11 -2.4(14)
Au1 S12 C12 S13 -175.7(8)
C11 N11 C13 S14 -177.9(12)
C14 N11 C13 S14 0(2)
C11 N11 C13 S13 -3.9(17)
C14 N11 C13 S13 174.3(11)
C12 S13 C13 N11 1.7(11)
C12 S13 C13 S14 176.0(11)
C11 N11 C14 C15 -100.5(17)
C13 N11 C14 C15 81.4(18)
N11 C14 C15 O11 63.6(19)
C55 N50 C51 C52 177.9(16)
C57 N50 C51 C52 57(2)
C53 N50 C51 C52 -61.2(19)
C55 N50 C53 C54 55.5(19)
C57 N50 C53 C54 175.9(15)
C51 N50 C53 C54 -62.5(19)
C57 N50 C55 C56 -60(2)
C51 N50 C55 C56 178.7(15)
C53 N50 C55 C56 58.6(19)
C55 N50 C57 C58 -63(2)
C51 N50 C57 C58 55.4(19)
C53 N50 C57 C58 175.9(15)
